data_7707365
loop_
_publ_author_name
'Masaryk, Luk\'a\<s'
'Nemec, Ivan'
'Ka\<sp\'arkov\'a, Jana'
'Brabec, Viktor'
'\<Starha, Pavel'

_publ_section_title
;
 Unexpected solution behaviour of ester-functionalized half-sandwich
 Ru(II) and Ir(III) complexes.
;
_journal_issue 23
_journal_name_full 'Dalton transactions (Cambridge, England : 2003)'
_journal_page_first 8017
_journal_page_last 8028
_journal_paper_doi 10.1039/d1dt00466b
_journal_volume 50
_journal_year 2021
_chemical_formula_sum 'C26 H26 Cl5 F6 N2 O4 P Ru'
_chemical_formula_weight 853.78
_space_group_crystal_system triclinic
_space_group_IT_number 2
_space_group_name_Hall '-P 1'
_space_group_name_H-M_alt 'P -1'
_atom_sites_solution_hydrogens geom
_audit_creation_method SHELXL-2014/7
_audit_update_record
;
2021-02-07 deposited with the CCDC.	2021-05-07 downloaded from the CCDC.
;
_cell_angle_alpha 90.538(2)
_cell_angle_beta 112.411(2)
_cell_angle_gamma 111.767(2)
_cell_formula_units_Z 2
_cell_length_a 11.2314(3)
_cell_length_b 13.0071(4)
_cell_length_c 13.1196(3)
_cell_measurement_reflns_used 5321
_cell_measurement_temperature 293(2)
_cell_measurement_theta_max 68.422
_cell_measurement_theta_min 3.714
_cell_volume 1619.95(9)
_computing_cell_refinement 'CrysAlisPro 1.171.40.82a (Rigaku OD, 2020)'
_computing_data_collection 'CrysAlisPro 1.171.40.82a (Rigaku OD, 2020)'
_computing_data_reduction 'CrysAlisPro 1.171.40.82a (Rigaku OD, 2020)'
_computing_molecular_graphics 'Olex2 1.3-ac4 (Dolomanov et al., 2009)'
_computing_publication_material 'Olex2 1.3-ac4 (Dolomanov et al., 2009)'
_computing_structure_refinement 'SHELXL 2018/3 (Sheldrick, 2015)'
_computing_structure_solution 'SHELXS  (Sheldrick, 2008)'
_diffrn_ambient_temperature 293(2)
_diffrn_measured_fraction_theta_full 0.998
_diffrn_measured_fraction_theta_max 0.988
_diffrn_measurement_device_type 'XtaLAB Synergy, Single source at home/near, HyPix3000'
_diffrn_measurement_method '\w scans'
_diffrn_radiation_type CuK\a
_diffrn_radiation_wavelength 1.54184
_diffrn_reflns_av_R_equivalents 0.0996
_diffrn_reflns_av_unetI/netI 0.0397
_diffrn_reflns_Laue_measured_fraction_full 0.998
_diffrn_reflns_Laue_measured_fraction_max 0.988
_diffrn_reflns_limit_h_max 13
_diffrn_reflns_limit_h_min -13
_diffrn_reflns_limit_k_max 15
_diffrn_reflns_limit_k_min -15
_diffrn_reflns_limit_l_max 15
_diffrn_reflns_limit_l_min -15
_diffrn_reflns_number 42683
_diffrn_reflns_point_group_measured_fraction_full 0.998
_diffrn_reflns_point_group_measured_fraction_max 0.988
_diffrn_reflns_theta_full 67.684
_diffrn_reflns_theta_max 68.592
_diffrn_reflns_theta_min 3.702
_diffrn_source 'micro-focus sealed X-ray tube'
_exptl_absorpt_coefficient_mu 8.826
_exptl_absorpt_correction_T_max 1.000
_exptl_absorpt_correction_T_min 0.812
_exptl_absorpt_correction_type multi-scan
_exptl_absorpt_process_details
;
CrysAlisPro 1.171.40.82a (Rigaku Oxford Diffraction, 2020)
Empirical absorption correction using spherical harmonics,
implemented in SCALE3 ABSPACK scaling algorithm.
;
_exptl_crystal_colour yellow
_exptl_crystal_density_diffrn 1.750
_exptl_crystal_description block
_exptl_crystal_F_000 852
_exptl_crystal_size_max 0.26
_exptl_crystal_size_mid 0.22
_exptl_crystal_size_min 0.20
_refine_diff_density_max 0.947
_refine_diff_density_min -1.133
_refine_diff_density_rms 0.102
_refine_ls_extinction_method none
_refine_ls_goodness_of_fit_ref 1.049
_refine_ls_hydrogen_treatment constr
_refine_ls_matrix_type full
_refine_ls_number_parameters 464
_refine_ls_number_reflns 5914
_refine_ls_number_restraints 180
_refine_ls_restrained_S_all 1.050
_refine_ls_R_factor_all 0.0653
_refine_ls_R_factor_gt 0.0595
_refine_ls_shift/su_max 0.001
_refine_ls_shift/su_mean 0.000
_refine_ls_structure_factor_coef Fsqd
_refine_ls_weighting_details 'w=1/[\s^2^(Fo^2^)+(0.0962P)^2^+2.7803P] where P=(Fo^2^+2Fc^2^)/3'
_refine_ls_weighting_scheme calc
_refine_ls_wR_factor_gt 0.1657
_refine_ls_wR_factor_ref 0.1713
_reflns_Friedel_coverage 0.000
_reflns_number_gt 5291
_reflns_number_total 5914
_reflns_threshold_expression 'I > 2\s(I)'
_cod_data_source_file d1dt00466b2.cif
_cod_data_source_block RUDCA
_cod_depositor_comments 'Adding full bibliography for 7707364--7707367.cif.'
_cod_original_cell_volume 1619.95(8)
_cod_database_code 7707365
_shelx_shelxl_version_number 2014/7
_shelx_space_group_comment
;
The symmetry employed for this shelxl refinement is uniquely defined
by the following loop, which should always be used as a source of
symmetry information in preference to the above space-group names.
They are only intended as comments.
;

loop_
_space_group_symop_operation_xyz
'x, y, z'
'-x, -y, -z'

loop_
_atom_site_label
_atom_site_type_symbol
_atom_site_fract_x
_atom_site_fract_y
_atom_site_fract_z
_atom_site_U_iso_or_equiv
_atom_site_adp_type
_atom_site_occupancy
_atom_site_site_symmetry_order
_atom_site_calc_flag
_atom_site_refinement_flags_posn
_atom_site_refinement_flags_adp
_atom_site_refinement_flags_occupancy
_atom_site_disorder_assembly
_atom_site_disorder_group
C1 C 0.6205(6) 0.4724(5) 0.8231(5) 0.0610(13) Uani 1 1 d . . . . .
H1 H 0.6123 0.4939 0.8870 0.073 Uiso 1 1 calc R U . . .
C2 C 0.5833(6) 0.3603(5) 0.7902(5) 0.0633(13) Uani 1 1 d . . . . .
H2 H 0.5499 0.3078 0.8311 0.076 Uiso 1 1 calc R U . . .
C3 C 0.5954(6) 0.3255(4) 0.6964(5) 0.0587(12) Uani 1 1 d . . . . .
C4 C 0.6423(6) 0.4077(4) 0.6373(5) 0.0576(12) Uani 1 1 d . . . . .
H4 H 0.6502 0.3873 0.5728 0.069 Uiso 1 1 calc R U . . .
C5 C 0.6771(5) 0.5183(4) 0.6728(4) 0.0511(11) Uani 1 1 d . . . . .
C6 C 0.7259(5) 0.6103(4) 0.6141(4) 0.0492(10) Uani 1 1 d . . . . .
C7 C 0.7377(5) 0.5929(4) 0.5148(4) 0.0540(11) Uani 1 1 d . . . . .
H7 H 0.7156 0.5206 0.4825 0.065 Uiso 1 1 calc R U . . .
C8 C 0.7823(5) 0.6829(5) 0.4636(4) 0.0562(12) Uani 1 1 d . . . . .
C9 C 0.8155(7) 0.7888(5) 0.5159(5) 0.0712(16) Uani 1 1 d . . . . .
H9 H 0.8478 0.8516 0.4849 0.085 Uiso 1 1 calc R U . . .
C10 C 0.8005(7) 0.8007(5) 0.6140(5) 0.0713(16) Uani 1 1 d . . . . .
H10 H 0.8209 0.8722 0.6471 0.086 Uiso 1 1 calc R U . . .
C11 C 0.5567(7) 0.2038(5) 0.6567(7) 0.0781(17) Uani 1 1 d . . . . .
H11A H 0.5569 0.1619 0.7175 0.094 Uiso 1 1 calc R U . . .
H11B H 0.4631 0.1713 0.5962 0.094 Uiso 1 1 calc R U . . .
C12 C 0.7350(8) 0.1490(6) 0.4878(6) 0.0825(18) Uani 1 1 d . . . . .
H12 H 0.6955 0.1103 0.4105 0.099 Uiso 1 1 calc R U . . .
C13 C 0.7907(7) 0.6692(5) 0.3533(5) 0.0680(14) Uani 1 1 d . . . . .
H13A H 0.7061 0.6677 0.2931 0.082 Uiso 1 1 calc R U . . .
H13B H 0.8710 0.7318 0.3524 0.082 Uiso 1 1 calc R U . . .
C14 C 0.7805(7) 0.4064(6) 0.2328(6) 0.0780(17) Uani 1 1 d . . . . .
H14 H 0.7457 0.3618 0.2831 0.094 Uiso 1 1 calc R U . . .
C15 C 0.6453(14) 0.9514(9) 0.8303(8) 0.148(5) Uani 1 1 d . . . . .
H15A H 0.6537 0.9699 0.7620 0.222 Uiso 1 1 calc R U . . .
H15B H 0.6800 1.0193 0.8818 0.222 Uiso 1 1 calc R U . . .
H15C H 0.5481 0.9080 0.8146 0.222 Uiso 1 1 calc R U . . .
C16 C 0.7290(9) 0.8847(6) 0.8806(6) 0.086(2) Uani 1 1 d . . . . .
C17 C 0.8558(9) 0.9037(5) 0.8729(6) 0.085(2) Uani 1 1 d . . . . .
H17 H 0.8905 0.9606 0.8364 0.102 Uiso 1 1 calc R U . . .
C18 C 0.9324(7) 0.8382(6) 0.9197(6) 0.0815(19) Uani 1 1 d . . . . .
H18 H 1.0155 0.8516 0.9119 0.098 Uiso 1 1 calc R U . . .
C19 C 0.8850(6) 0.7523(5) 0.9783(5) 0.0696(15) Uani 1 1 d . . . . .
C20 C 0.7553(7) 0.7352(6) 0.9843(4) 0.0722(16) Uani 1 1 d . . . . .
H20 H 0.7198 0.6798 1.0219 0.087 Uiso 1 1 calc R U . . .
C21 C 0.6821(7) 0.7978(6) 0.9364(5) 0.0780(18) Uani 1 1 d . . . . .
H21 H 0.5967 0.7821 0.9409 0.094 Uiso 1 1 calc R U . . .
C22 C 0.9544(9) 0.6764(8) 1.0342(7) 0.102(3) Uani 1 1 d . . . . .
H22 H 0.8821 0.6013 1.0246 0.122 Uiso 1 1 calc R U . . .
C23 C 1.0505(15) 0.6682(15) 0.9875(10) 0.185(7) Uani 1 1 d . . . . .
H23A H 1.0052 0.6561 0.9073 0.278 Uiso 1 1 calc R U . . .
H23B H 1.0752 0.6064 1.0107 0.278 Uiso 1 1 calc R U . . .
H23C H 1.1341 0.7367 1.0140 0.278 Uiso 1 1 calc R U . . .
C24 C 1.0378(12) 0.7276(10) 1.1599(7) 0.132(4) Uani 1 1 d . . . . .
H24A H 1.1148 0.7975 1.1697 0.199 Uiso 1 1 calc R U . . .
H24B H 1.0736 0.6764 1.1997 0.199 Uiso 1 1 calc R U . . .
H24C H 0.9768 0.7407 1.1886 0.199 Uiso 1 1 calc R U . . .
C25 C 0.7524(7) 0.5128(6) 0.2340(5) 0.0712(16) Uani 1 1 d . . . . .
C26 C 0.6151(7) 0.1437(5) 0.5160(6) 0.0762(17) Uani 1 1 d . . . . .
N1 N 0.6684(4) 0.5523(3) 0.7674(3) 0.0512(9) Uani 1 1 d . . . . .
N2 N 0.7575(5) 0.7133(3) 0.6641(3) 0.0527(9) Uani 1 1 d . . . . .
O1 O 0.6609(5) 0.1980(4) 0.6173(4) 0.0781(12) Uani 1 1 d . . . . .
O2 O 0.8052(4) 0.5649(4) 0.3377(3) 0.0674(10) Uani 1 1 d . . . . .
O3 O 0.6887(6) 0.5417(5) 0.1513(4) 0.1029(17) Uani 1 1 d . . . . .
O4 O 0.4950(6) 0.0943(5) 0.4521(5) 0.1143(19) Uani 1 1 d . . . . .
F1 F 0.336(2) 0.0319(15) 0.8954(11) 0.240(12) Uani 0.497(14) 1 d D U P A 1
F2 F 0.2993(14) 0.1523(9) 0.7898(14) 0.171(9) Uani 0.497(14) 1 d D U P A 1
F3 F 0.1277(16) 0.0201(13) 0.6570(10) 0.149(6) Uani 0.497(14) 1 d D U P A 1
F4 F 0.3348(16) 0.0150(16) 0.7302(15) 0.198(12) Uani 0.497(14) 1 d D U P A 1
F5 F 0.164(2) -0.1018(10) 0.7611(13) 0.189(9) Uani 0.497(14) 1 d D U P A 1
F6 F 0.1288(18) 0.0341(13) 0.8228(16) 0.190(11) Uani 0.497(14) 1 d D U P A 1
P1 P 0.2404(2) 0.02841(16) 0.78022(15) 0.0806(5) Uani 1 1 d . . . . .
Cl1 Cl 0.48141(15) 0.67485(13) 0.67442(12) 0.0717(4) Uani 1 1 d . . . . .
Cl2 Cl 0.8381(2) 0.08482(16) 0.5754(2) 0.1009(6) Uani 1 1 d . . . . .
Cl3 Cl 0.84430(19) 0.29098(16) 0.49662(19) 0.0955(6) Uani 1 1 d . . . . .
Cl4 Cl 0.9628(2) 0.4443(2) 0.2850(2) 0.1150(7) Uani 1 1 d . . . . .
Cl5 Cl 0.6923(2) 0.3247(2) 0.09958(19) 0.1166(8) Uani 1 1 d . . . . .
Ru1 Ru 0.71887(4) 0.72430(3) 0.80607(3) 0.05177(17) Uani 1 1 d . . . . .
F4A F 0.258(2) 0.0882(14) 0.6808(10) 0.162(7) Uani 0.503(14) 1 d D U P A 2
F2A F 0.3640(17) 0.1418(11) 0.8595(12) 0.188(10) Uani 0.503(14) 1 d D U P A 2
F3A F 0.1361(18) 0.0776(17) 0.7791(15) 0.191(8) Uani 0.503(14) 1 d D U P A 2
F6A F 0.2368(16) -0.0170(11) 0.8857(11) 0.137(6) Uani 0.503(14) 1 d D U P A 2
F1A F 0.3522(18) -0.0118(15) 0.7837(14) 0.179(8) Uani 0.503(14) 1 d D U P A 2
F5A F 0.1279(16) -0.0737(15) 0.7056(14) 0.228(13) Uani 0.503(14) 1 d D U P A 2

loop_
_atom_site_aniso_label
_atom_site_aniso_U_11
_atom_site_aniso_U_22
_atom_site_aniso_U_33
_atom_site_aniso_U_23
_atom_site_aniso_U_13
_atom_site_aniso_U_12
C1 0.068(3) 0.060(3) 0.059(3) 0.013(2) 0.031(3) 0.024(3)
C2 0.062(3) 0.057(3) 0.066(3) 0.018(2) 0.028(3) 0.017(2)
C3 0.057(3) 0.051(3) 0.064(3) 0.009(2) 0.020(2) 0.023(2)
C4 0.063(3) 0.053(3) 0.058(3) 0.008(2) 0.026(2) 0.025(2)
C5 0.049(2) 0.053(3) 0.051(3) 0.010(2) 0.019(2) 0.021(2)
C6 0.047(2) 0.051(3) 0.049(2) 0.009(2) 0.018(2) 0.021(2)
C7 0.056(3) 0.056(3) 0.051(3) 0.009(2) 0.021(2) 0.026(2)
C8 0.051(3) 0.068(3) 0.054(3) 0.012(2) 0.024(2) 0.025(2)
C9 0.091(4) 0.055(3) 0.064(3) 0.015(3) 0.038(3) 0.020(3)
C10 0.098(5) 0.051(3) 0.067(3) 0.009(3) 0.043(3) 0.024(3)
C11 0.075(4) 0.055(3) 0.099(5) 0.013(3) 0.034(4) 0.022(3)
C12 0.084(4) 0.070(4) 0.085(5) 0.003(3) 0.029(4) 0.029(3)
C13 0.071(4) 0.080(4) 0.064(3) 0.025(3) 0.033(3) 0.036(3)
C14 0.077(4) 0.096(5) 0.068(4) 0.007(3) 0.034(3) 0.037(4)
C15 0.201(11) 0.132(8) 0.096(6) -0.020(5) -0.008(6) 0.125(8)
C16 0.118(6) 0.069(4) 0.060(3) -0.012(3) 0.011(4) 0.052(4)
C17 0.117(6) 0.046(3) 0.064(4) -0.004(3) 0.036(4) 0.005(3)
C18 0.065(4) 0.080(4) 0.081(4) -0.020(4) 0.031(3) 0.009(3)
C19 0.066(3) 0.074(4) 0.049(3) -0.007(3) 0.002(2) 0.031(3)
C20 0.081(4) 0.081(4) 0.041(3) -0.001(3) 0.027(3) 0.018(3)
C21 0.067(4) 0.099(5) 0.061(3) -0.017(3) 0.020(3) 0.033(3)
C22 0.091(5) 0.123(7) 0.079(5) 0.002(4) 0.009(4) 0.059(5)
C23 0.198(14) 0.32(2) 0.114(8) 0.021(10) 0.056(9) 0.190(15)
C24 0.132(8) 0.166(10) 0.075(5) 0.012(6) 0.004(5) 0.076(7)
C25 0.065(3) 0.096(4) 0.055(3) 0.012(3) 0.031(3) 0.029(3)
C26 0.072(4) 0.055(3) 0.077(4) 0.008(3) 0.011(3) 0.021(3)
N1 0.054(2) 0.053(2) 0.048(2) 0.0102(17) 0.0228(18) 0.0204(18)
N2 0.059(2) 0.048(2) 0.051(2) 0.0095(17) 0.0246(19) 0.0201(18)
O1 0.076(3) 0.066(2) 0.082(3) -0.006(2) 0.025(2) 0.026(2)
O2 0.075(3) 0.083(3) 0.055(2) 0.0128(19) 0.0297(19) 0.040(2)
O3 0.120(4) 0.135(5) 0.057(3) 0.023(3) 0.026(3) 0.066(4)
O4 0.080(3) 0.123(5) 0.099(4) 0.001(3) 0.014(3) 0.023(3)
F1 0.30(3) 0.28(3) 0.069(8) -0.019(13) -0.029(14) 0.15(2)
F2 0.136(11) 0.071(7) 0.23(2) 0.039(10) 0.017(12) 0.024(7)
F3 0.136(11) 0.155(13) 0.104(8) 0.039(8) 0.011(8) 0.044(10)
F4 0.142(13) 0.30(3) 0.143(16) -0.071(17) 0.071(11) 0.067(15)
F5 0.27(2) 0.076(7) 0.173(17) 0.012(9) 0.043(15) 0.069(11)
F6 0.205(17) 0.155(14) 0.23(2) -0.029(14) 0.179(17) 0.002(12)
P1 0.0960(13) 0.0869(11) 0.0679(10) 0.0139(8) 0.0414(9) 0.0387(10)
Cl1 0.0593(8) 0.0790(9) 0.0662(8) -0.0034(7) 0.0132(6) 0.0305(7)
Cl2 0.1147(15) 0.0826(11) 0.1299(16) 0.0324(11) 0.0550(13) 0.0609(11)
Cl3 0.0764(10) 0.0844(11) 0.1186(14) 0.0382(10) 0.0336(10) 0.0319(9)
Cl4 0.0842(12) 0.1447(19) 0.1139(15) -0.0116(13) 0.0247(11) 0.0618(13)
Cl5 0.0960(13) 0.1457(19) 0.0931(13) -0.0288(13) 0.0394(11) 0.0344(13)
Ru1 0.0551(3) 0.0506(2) 0.0465(2) 0.00294(16) 0.01947(18) 0.01992(18)
F4A 0.215(18) 0.208(16) 0.096(8) 0.087(10) 0.078(11) 0.103(14)
F2A 0.206(17) 0.136(13) 0.137(13) -0.047(10) 0.113(12) -0.061(12)
F3A 0.199(15) 0.29(2) 0.226(18) 0.130(15) 0.142(13) 0.186(16)
F6A 0.170(14) 0.144(11) 0.107(10) 0.048(8) 0.084(11) 0.046(10)
F1A 0.216(16) 0.239(17) 0.19(2) 0.074(15) 0.109(14) 0.181(15)
F5A 0.147(14) 0.22(2) 0.165(19) -0.092(17) 0.019(13) -0.036(15)

loop_
_atom_type_symbol
_atom_type_description
_atom_type_scat_dispersion_real
_atom_type_scat_dispersion_imag
_atom_type_scat_source
C C 0.0181 0.0091 'International Tables Vol C Tables 4.2.6.8 and 6.1.1.4'
H H 0.0000 0.0000 'International Tables Vol C Tables 4.2.6.8 and 6.1.1.4'
N N 0.0311 0.0180 'International Tables Vol C Tables 4.2.6.8 and 6.1.1.4'
O O 0.0492 0.0322 'International Tables Vol C Tables 4.2.6.8 and 6.1.1.4'
F F 0.0727 0.0534 'International Tables Vol C Tables 4.2.6.8 and 6.1.1.4'
P P 0.2955 0.4335 'International Tables Vol C Tables 4.2.6.8 and 6.1.1.4'
Cl Cl 0.3639 0.7018 'International Tables Vol C Tables 4.2.6.8 and 6.1.1.4'
Ru Ru 0.0552 3.2960 'International Tables Vol C Tables 4.2.6.8 and 6.1.1.4'

loop_
_geom_angle_atom_site_label_1
_geom_angle_atom_site_label_2
_geom_angle_atom_site_label_3
_geom_angle
_geom_angle_site_symmetry_1
_geom_angle_site_symmetry_3
_geom_angle_publ_flag
N1 C1 C2 123.1(5) . . ?
N1 C1 H1 118.5 . . ?
C2 C1 H1 118.5 . . ?
C1 C2 C3 120.0(5) . . ?
C1 C2 H2 120.0 . . ?
C3 C2 H2 120.0 . . ?
C2 C3 C4 117.1(5) . . ?
C2 C3 C11 122.3(5) . . ?
C4 C3 C11 120.6(5) . . ?
C5 C4 C3 120.8(5) . . ?
C5 C4 H4 119.6 . . ?
C3 C4 H4 119.6 . . ?
N1 C5 C4 121.6(5) . . ?
N1 C5 C6 114.2(4) . . ?
C4 C5 C6 124.1(5) . . ?
N2 C6 C7 122.0(5) . . ?
N2 C6 C5 114.8(4) . . ?
C7 C6 C5 123.1(4) . . ?
C8 C7 C6 120.0(5) . . ?
C8 C7 H7 120.0 . . ?
C6 C7 H7 120.0 . . ?
C7 C8 C9 117.6(5) . . ?
C7 C8 C13 122.6(5) . . ?
C9 C8 C13 119.7(5) . . ?
C10 C9 C8 119.7(5) . . ?
C10 C9 H9 120.2 . . ?
C8 C9 H9 120.2 . . ?
N2 C10 C9 122.7(5) . . ?
N2 C10 H10 118.6 . . ?
C9 C10 H10 118.6 . . ?
O1 C11 C3 108.3(5) . . ?
O1 C11 H11A 110.0 . . ?
C3 C11 H11A 110.0 . . ?
O1 C11 H11B 110.0 . . ?
C3 C11 H11B 110.0 . . ?
H11A C11 H11B 108.4 . . ?
C26 C12 Cl2 113.0(5) . . ?
C26 C12 Cl3 109.8(5) . . ?
Cl2 C12 Cl3 108.9(4) . . ?
C26 C12 H12 108.3 . . ?
Cl2 C12 H12 108.3 . . ?
Cl3 C12 H12 108.3 . . ?
O2 C13 C8 108.6(4) . . ?
O2 C13 H13A 110.0 . . ?
C8 C13 H13A 110.0 . . ?
O2 C13 H13B 110.0 . . ?
C8 C13 H13B 110.0 . . ?
H13A C13 H13B 108.4 . . ?
C25 C14 Cl5 111.7(5) . . ?
C25 C14 Cl4 109.3(5) . . ?
Cl5 C14 Cl4 111.6(4) . . ?
C25 C14 H14 108.1 . . ?
Cl5 C14 H14 108.1 . . ?
Cl4 C14 H14 108.1 . . ?
C16 C15 H15A 109.5 . . ?
C16 C15 H15B 109.5 . . ?
H15A C15 H15B 109.5 . . ?
C16 C15 H15C 109.5 . . ?
H15A C15 H15C 109.5 . . ?
H15B C15 H15C 109.5 . . ?
C17 C16 C21 116.7(6) . . ?
C17 C16 C15 122.1(9) . . ?
C21 C16 C15 121.1(10) . . ?
C17 C16 Ru1 70.2(4) . . ?
C21 C16 Ru1 69.7(3) . . ?
C15 C16 Ru1 129.7(5) . . ?
C16 C17 C18 121.2(7) . . ?
C16 C17 Ru1 73.2(4) . . ?
C18 C17 Ru1 70.5(4) . . ?
C16 C17 H17 119.4 . . ?
C18 C17 H17 119.4 . . ?
Ru1 C17 H17 129.5 . . ?
C17 C18 C19 121.3(6) . . ?
C17 C18 Ru1 72.0(4) . . ?
C19 C18 Ru1 73.2(3) . . ?
C17 C18 H18 119.4 . . ?
C19 C18 H18 119.4 . . ?
Ru1 C18 H18 127.6 . . ?
C18 C19 C20 115.9(6) . . ?
C18 C19 C22 128.0(7) . . ?
C20 C19 C22 116.1(7) . . ?
C18 C19 Ru1 69.4(4) . . ?
C20 C19 Ru1 70.4(3) . . ?
C22 C19 Ru1 129.9(5) . . ?
C21 C20 C19 121.6(6) . . ?
C21 C20 Ru1 71.4(3) . . ?
C19 C20 Ru1 72.3(3) . . ?
C21 C20 H20 119.2 . . ?
C19 C20 H20 119.2 . . ?
Ru1 C20 H20 129.7 . . ?
C20 C21 C16 123.2(7) . . ?
C20 C21 Ru1 72.6(3) . . ?
C16 C21 Ru1 73.5(4) . . ?
C20 C21 H21 118.4 . . ?
C16 C21 H21 118.4 . . ?
Ru1 C21 H21 127.8 . . ?
C23 C22 C19 111.3(9) . . ?
C23 C22 C24 109.5(9) . . ?
C19 C22 C24 107.3(7) . . ?
C23 C22 H22 109.6 . . ?
C19 C22 H22 109.6 . . ?
C24 C22 H22 109.6 . . ?
C22 C23 H23A 109.5 . . ?
C22 C23 H23B 109.5 . . ?
H23A C23 H23B 109.5 . . ?
C22 C23 H23C 109.5 . . ?
H23A C23 H23C 109.5 . . ?
H23B C23 H23C 109.5 . . ?
C22 C24 H24A 109.5 . . ?
C22 C24 H24B 109.5 . . ?
H24A C24 H24B 109.5 . . ?
C22 C24 H24C 109.5 . . ?
H24A C24 H24C 109.5 . . ?
H24B C24 H24C 109.5 . . ?
O3 C25 O2 126.1(7) . . ?
O3 C25 C14 124.0(6) . . ?
O2 C25 C14 110.0(5) . . ?
O4 C26 O1 126.3(8) . . ?
O4 C26 C12 122.2(7) . . ?
O1 C26 C12 111.5(6) . . ?
C1 N1 C5 117.4(4) . . ?
C1 N1 Ru1 126.1(4) . . ?
C5 N1 Ru1 116.4(3) . . ?
C6 N2 C10 117.9(4) . . ?
C6 N2 Ru1 117.4(3) . . ?
C10 N2 Ru1 124.4(4) . . ?
C26 O1 C11 118.3(5) . . ?
C25 O2 C13 116.9(5) . . ?
F1 P1 F2 93.5(7) . . ?
F1 P1 F4 94.0(8) . . ?
F2 P1 F4 93.3(8) . . ?
F5A P1 F1A 92.0(8) . . ?
F5A P1 F6A 94.0(7) . . ?
F1A P1 F6A 91.7(7) . . ?
F5A P1 F3A 91.9(7) . . ?
F1A P1 F3A 175.8(9) . . ?
F6A P1 F3A 89.7(6) . . ?
F1 P1 F5 91.6(7) . . ?
F2 P1 F5 174.2(7) . . ?
F4 P1 F5 89.0(7) . . ?
F5A P1 F4A 92.7(7) . . ?
F1A P1 F4A 88.3(6) . . ?
F6A P1 F4A 173.3(8) . . ?
F3A P1 F4A 89.9(6) . . ?
F1 P1 F6 90.2(7) . . ?
F2 P1 F6 90.0(7) . . ?
F4 P1 F6 174.5(8) . . ?
F5 P1 F6 87.3(7) . . ?
F5A P1 F2A 178.6(8) . . ?
F1A P1 F2A 88.0(7) . . ?
F6A P1 F2A 87.4(6) . . ?
F3A P1 F2A 88.1(7) . . ?
F4A P1 F2A 85.9(6) . . ?
F1 P1 F3 176.1(9) . . ?
F2 P1 F3 88.6(6) . . ?
F4 P1 F3 89.2(6) . . ?
F5 P1 F3 86.1(6) . . ?
F6 P1 F3 86.4(7) . . ?
N2 Ru1 N1 76.89(16) . . ?
N2 Ru1 C18 97.3(2) . . ?
N1 Ru1 C18 120.2(2) . . ?
N2 Ru1 C21 158.0(3) . . ?
N1 Ru1 C21 124.1(2) . . ?
C18 Ru1 C21 78.1(2) . . ?
N2 Ru1 C17 97.6(2) . . ?
N1 Ru1 C17 157.0(3) . . ?
C18 Ru1 C17 37.6(3) . . ?
C21 Ru1 C17 65.6(3) . . ?
N2 Ru1 C20 158.9(2) . . ?
N1 Ru1 C20 99.1(2) . . ?
C18 Ru1 C20 66.5(3) . . ?
C21 Ru1 C20 36.0(3) . . ?
C17 Ru1 C20 77.9(2) . . ?
N2 Ru1 C19 121.8(2) . . ?
N1 Ru1 C19 96.06(19) . . ?
C18 Ru1 C19 37.4(3) . . ?
C21 Ru1 C19 66.6(2) . . ?
C17 Ru1 C19 67.6(3) . . ?
C20 Ru1 C19 37.4(2) . . ?
N2 Ru1 C16 121.6(3) . . ?
N1 Ru1 C16 160.4(3) . . ?
C18 Ru1 C16 67.1(3) . . ?
C21 Ru1 C16 36.8(3) . . ?
C17 Ru1 C16 36.6(3) . . ?
C20 Ru1 C16 66.1(3) . . ?
C19 Ru1 C16 79.9(2) . . ?
N2 Ru1 Cl1 84.31(13) . . ?
N1 Ru1 Cl1 83.68(12) . . ?
C18 Ru1 Cl1 155.9(2) . . ?
C21 Ru1 Cl1 91.40(18) . . ?
C17 Ru1 Cl1 118.3(2) . . ?
C20 Ru1 Cl1 116.11(18) . . ?
C19 Ru1 Cl1 153.26(19) . . ?
C16 Ru1 Cl1 91.4(2) . . ?

loop_
_geom_bond_atom_site_label_1
_geom_bond_atom_site_label_2
_geom_bond_distance
_geom_bond_site_symmetry_2
_geom_bond_publ_flag
C1 N1 1.343(7) . ?
C1 C2 1.373(8) . ?
C1 H1 0.9300 . ?
C2 C3 1.378(8) . ?
C2 H2 0.9300 . ?
C3 C4 1.390(8) . ?
C3 C11 1.506(8) . ?
C4 C5 1.369(7) . ?
C4 H4 0.9300 . ?
C5 N1 1.363(6) . ?
C5 C6 1.476(7) . ?
C6 N2 1.342(6) . ?
C6 C7 1.384(7) . ?
C7 C8 1.382(8) . ?
C7 H7 0.9300 . ?
C8 C9 1.383(8) . ?
C8 C13 1.499(8) . ?
C9 C10 1.375(8) . ?
C9 H9 0.9300 . ?
C10 N2 1.343(7) . ?
C10 H10 0.9300 . ?
C11 O1 1.473(8) . ?
C11 H11A 0.9700 . ?
C11 H11B 0.9700 . ?
C12 C26 1.506(10) . ?
C12 Cl2 1.755(8) . ?
C12 Cl3 1.771(7) . ?
C12 H12 0.9800 . ?
C13 O2 1.447(7) . ?
C13 H13A 0.9700 . ?
C13 H13B 0.9700 . ?
C14 C25 1.530(10) . ?
C14 Cl5 1.741(7) . ?
C14 Cl4 1.755(7) . ?
C14 H14 0.9800 . ?
C15 C16 1.489(10) . ?
C15 H15A 0.9600 . ?
C15 H15B 0.9600 . ?
C15 H15C 0.9600 . ?
C16 C17 1.396(12) . ?
C16 C21 1.399(11) . ?
C16 Ru1 2.241(6) . ?
C17 C18 1.412(11) . ?
C17 Ru1 2.203(6) . ?
C17 H17 0.9300 . ?
C18 C19 1.418(10) . ?
C18 Ru1 2.183(6) . ?
C18 H18 0.9300 . ?
C19 C20 1.423(9) . ?
C19 C22 1.505(10) . ?
C19 Ru1 2.233(5) . ?
C20 C21 1.359(10) . ?
C20 Ru1 2.208(5) . ?
C20 H20 0.9300 . ?
C21 Ru1 2.193(6) . ?
C21 H21 0.9300 . ?
C22 C23 1.462(14) . ?
C22 C24 1.543(11) . ?
C22 H22 0.9800 . ?
C23 H23A 0.9600 . ?
C23 H23B 0.9600 . ?
C23 H23C 0.9600 . ?
C24 H24A 0.9600 . ?
C24 H24B 0.9600 . ?
C24 H24C 0.9600 . ?
C25 O3 1.202(8) . ?
C25 O2 1.316(7) . ?
C26 O4 1.191(8) . ?
C26 O1 1.311(8) . ?
N1 Ru1 2.098(4) . ?
N2 Ru1 2.083(4) . ?
F1 P1 1.470(13) . ?
F2 P1 1.481(11) . ?
F3 P1 1.600(11) . ?
F4 P1 1.501(14) . ?
F5 P1 1.555(12) . ?
F6 P1 1.579(13) . ?
P1 F5A 1.451(12) . ?
P1 F1A 1.516(14) . ?
P1 F6A 1.518(11) . ?
P1 F3A 1.524(13) . ?
P1 F4A 1.563(10) . ?
P1 F2A 1.592(11) . ?
Cl1 Ru1 2.3884(14) . ?

loop_
_geom_torsion_atom_site_label_1
_geom_torsion_atom_site_label_2
_geom_torsion_atom_site_label_3
_geom_torsion_atom_site_label_4
_geom_torsion
_geom_torsion_site_symmetry_1
_geom_torsion_site_symmetry_2
_geom_torsion_site_symmetry_3
_geom_torsion_site_symmetry_4
_geom_torsion_publ_flag
N1 C1 C2 C3 0.6(9) . . . . ?
C1 C2 C3 C4 -1.7(8) . . . . ?
C1 C2 C3 C11 179.7(6) . . . . ?
C2 C3 C4 C5 1.1(8) . . . . ?
C11 C3 C4 C5 179.7(5) . . . . ?
C3 C4 C5 N1 0.6(8) . . . . ?
C3 C4 C5 C6 -179.2(5) . . . . ?
N1 C5 C6 N2 1.6(6) . . . . ?
C4 C5 C6 N2 -178.6(5) . . . . ?
N1 C5 C6 C7 -178.0(5) . . . . ?
C4 C5 C6 C7 1.8(8) . . . . ?
N2 C6 C7 C8 -0.4(8) . . . . ?
C5 C6 C7 C8 179.1(5) . . . . ?
C6 C7 C8 C9 0.8(8) . . . . ?
C6 C7 C8 C13 -177.0(5) . . . . ?
C7 C8 C9 C10 -1.3(9) . . . . ?
C13 C8 C9 C10 176.5(6) . . . . ?
C8 C9 C10 N2 1.6(11) . . . . ?
C2 C3 C11 O1 -140.8(6) . . . . ?
C4 C3 C11 O1 40.7(8) . . . . ?
C7 C8 C13 O2 -24.0(7) . . . . ?
C9 C8 C13 O2 158.2(5) . . . . ?
C21 C16 C17 C18 -0.1(9) . . . . ?
C15 C16 C17 C18 -178.9(6) . . . . ?
Ru1 C16 C17 C18 -53.7(5) . . . . ?
C21 C16 C17 Ru1 53.6(5) . . . . ?
C15 C16 C17 Ru1 -125.2(6) . . . . ?
C16 C17 C18 C19 -1.4(9) . . . . ?
Ru1 C17 C18 C19 -56.4(5) . . . . ?
C16 C17 C18 Ru1 55.0(5) . . . . ?
C17 C18 C19 C20 1.4(8) . . . . ?
Ru1 C18 C19 C20 -54.4(4) . . . . ?
C17 C18 C19 C22 -179.1(6) . . . . ?
Ru1 C18 C19 C22 125.1(6) . . . . ?
C17 C18 C19 Ru1 55.8(5) . . . . ?
C18 C19 C20 C21 0.1(8) . . . . ?
C22 C19 C20 C21 -179.5(6) . . . . ?
Ru1 C19 C20 C21 -53.8(5) . . . . ?
C18 C19 C20 Ru1 53.9(4) . . . . ?
C22 C19 C20 Ru1 -125.7(5) . . . . ?
C19 C20 C21 C16 -1.6(9) . . . . ?
Ru1 C20 C21 C16 -55.9(5) . . . . ?
C19 C20 C21 Ru1 54.2(5) . . . . ?
C17 C16 C21 C20 1.7(9) . . . . ?
C15 C16 C21 C20 -179.5(6) . . . . ?
Ru1 C16 C21 C20 55.5(5) . . . . ?
C17 C16 C21 Ru1 -53.9(5) . . . . ?
C15 C16 C21 Ru1 125.0(6) . . . . ?
C18 C19 C22 C23 -22.2(12) . . . . ?
C20 C19 C22 C23 157.3(9) . . . . ?
Ru1 C19 C22 C23 71.8(11) . . . . ?
C18 C19 C22 C24 97.6(9) . . . . ?
C20 C19 C22 C24 -82.9(9) . . . . ?
Ru1 C19 C22 C24 -168.4(7) . . . . ?
Cl5 C14 C25 O3 -6.9(9) . . . . ?
Cl4 C14 C25 O3 117.0(7) . . . . ?
Cl5 C14 C25 O2 171.9(4) . . . . ?
Cl4 C14 C25 O2 -64.2(6) . . . . ?
Cl2 C12 C26 O4 -116.7(7) . . . . ?
Cl3 C12 C26 O4 121.5(7) . . . . ?
Cl2 C12 C26 O1 62.4(6) . . . . ?
Cl3 C12 C26 O1 -59.4(7) . . . . ?
C2 C1 N1 C5 1.2(8) . . . . ?
C2 C1 N1 Ru1 176.9(4) . . . . ?
C4 C5 N1 C1 -1.8(7) . . . . ?
C6 C5 N1 C1 178.0(5) . . . . ?
C4 C5 N1 Ru1 -177.9(4) . . . . ?
C6 C5 N1 Ru1 1.9(5) . . . . ?
C7 C6 N2 C10 0.6(8) . . . . ?
C5 C6 N2 C10 -178.9(5) . . . . ?
C7 C6 N2 Ru1 175.2(4) . . . . ?
C5 C6 N2 Ru1 -4.4(5) . . . . ?
C9 C10 N2 C6 -1.2(9) . . . . ?
C9 C10 N2 Ru1 -175.4(5) . . . . ?
O4 C26 O1 C11 -2.7(10) . . . . ?
C12 C26 O1 C11 178.2(5) . . . . ?
C3 C11 O1 C26 -126.3(6) . . . . ?
O3 C25 O2 C13 -2.9(10) . . . . ?
C14 C25 O2 C13 178.4(5) . . . . ?
C8 C13 O2 C25 150.0(5) . . . . ?
